data_2210500
loop_
_publ_author_name
'Aazam, Elham S.'
'Fawzia, Amal'
'Peter B. Hitchcock'

_publ_section_title
;
 4-Methyl-7-(salicylideneamino)coumarin
;
_journal_coeditor_code BI2044
_journal_issue 10
_journal_name_full 'Acta Crystallographica Section E'
_journal_page_first o4285
_journal_page_last o4287
_journal_paper_doi 10.1107/S1600536806034519
_journal_volume 62
_journal_year 2006
_chemical_formula_iupac 'C17 H13 N O3'
_chemical_formula_moiety 'C17 H13 N O3'
_chemical_formula_sum 'C17 H13 N O3'
_chemical_formula_weight 279.28
_chemical_name_systematic
;
4-Methyl-7-(salicylideneamino)coumarin
;
_space_group_IT_number 14
_symmetry_cell_setting monoclinic
_symmetry_space_group_name_Hall '-P 2ybc'
_symmetry_space_group_name_H-M 'P 1 21/c 1'
_atom_sites_solution_hydrogens geom
_atom_sites_solution_primary direct
_atom_sites_solution_secondary difmap
_audit_conform_dict_name cif_core.dic
_audit_conform_dict_version 2.3
_audit_creation_method 'WinGX routine CIF_UPDATE'
_cell_angle_alpha 90
_cell_angle_beta 97.853(2)
_cell_angle_gamma 90
_cell_formula_units_Z 4
_cell_length_a 8.7209(3)
_cell_length_b 9.9919(3)
_cell_length_c 15.3906(4)
_cell_measurement_reflns_used 7644
_cell_measurement_temperature 173(2)
_cell_measurement_theta_max 26.02
_cell_measurement_theta_min 3.40
_cell_volume 1328.53(7)
_computing_cell_refinement 'SCALEPACK (Otwinowski & Minor, 1997)'
_computing_data_collection 'COLLECT (Nonius, 2000)'
_computing_data_reduction
;
SCALEPACK and DENZO (Otwinowski & Minor, 1997)
;
_computing_molecular_graphics 'ORTEP-3 for Windows (Farrugia, 1997)'
_computing_publication_material 'WinGX (Farrugia, 1999)'
_computing_structure_refinement 'SHELXL97 (Sheldrick, 1997)'
_computing_structure_solution 'SHELXS97 (Sheldrick, 1997)'
_diffrn_ambient_temperature 173(2)
_diffrn_detector_area_resol_mean 9
_diffrn_measured_fraction_theta_full 0.993
_diffrn_measured_fraction_theta_max 0.993
_diffrn_measurement_device_type 'Nonius KappaCCD'
_diffrn_measurement_method '\w and \f'
_diffrn_radiation_monochromator graphite
_diffrn_radiation_type MoK\a
_diffrn_radiation_wavelength 0.71073
_diffrn_reflns_av_R_equivalents 0.0332
_diffrn_reflns_limit_h_max 10
_diffrn_reflns_limit_h_min -10
_diffrn_reflns_limit_k_max 9
_diffrn_reflns_limit_k_min -12
_diffrn_reflns_limit_l_max 18
_diffrn_reflns_limit_l_min -18
_diffrn_reflns_number 12760
_diffrn_reflns_theta_full 26.03
_diffrn_reflns_theta_max 26.03
_diffrn_reflns_theta_min 3.52
_exptl_absorpt_coefficient_mu 0.097
_exptl_absorpt_correction_type none
_exptl_crystal_colour orange
_exptl_crystal_density_diffrn 1.396
_exptl_crystal_density_method 'not measured'
_exptl_crystal_description prism
_exptl_crystal_F_000 584
_exptl_crystal_size_max 0.25
_exptl_crystal_size_mid 0.2
_exptl_crystal_size_min 0.2
_refine_diff_density_max 0.20
_refine_diff_density_min -0.21
_refine_ls_extinction_method none
_refine_ls_goodness_of_fit_ref 1.023
_refine_ls_hydrogen_treatment mixed
_refine_ls_matrix_type full
_refine_ls_number_parameters 195
_refine_ls_number_reflns 2600
_refine_ls_number_restraints 0
_refine_ls_restrained_S_all 1.023
_refine_ls_R_factor_all 0.0454
_refine_ls_R_factor_gt 0.0365
_refine_ls_shift/su_max 0
_refine_ls_shift/su_mean 0
_refine_ls_structure_factor_coef Fsqd
_refine_ls_weighting_details 'calc w=1/[\s^2^(Fo^2^)+(0.0498P)^2^+0.3959P] where P=(Fo^2^+2Fc^2^)/3'
_refine_ls_weighting_scheme calc
_refine_ls_wR_factor_gt 0.0929
_refine_ls_wR_factor_ref 0.0994
_reflns_number_gt 2213
_reflns_number_total 2600
_reflns_threshold_expression I>2\s(I)
_cod_data_source_file bi2044.cif
_cod_data_source_block I
_cod_original_sg_symbol_H-M 'P 21/c'
_cod_database_code 2210500
_cod_database_fobs_code 2210500

loop_
_symmetry_equiv_pos_as_xyz
'x, y, z'
'-x, y+1/2, -z+1/2'
'-x, -y, -z'
'x, -y-1/2, z-1/2'

loop_
_atom_site_type_symbol
_atom_site_label
_atom_site_fract_x
_atom_site_fract_y
_atom_site_fract_z
_atom_site_U_iso_or_equiv
_atom_site_adp_type
_atom_site_calc_flag
_atom_site_refinement_flags
_atom_site_occupancy
O O1 0.96556(10) -0.13858(10) 0.67129(6) 0.0321(2) Uani d . 1
H H1 0.934(2) -0.069(2) 0.6335(13) 0.068(6) Uiso d . 1
O O2 0.60263(10) 0.21112(9) 0.27394(5) 0.0286(2) Uani d . 1
O O3 0.51133(12) 0.30134(10) 0.14659(6) 0.0422(3) Uani d . 1
N N1 0.80250(12) -0.00876(10) 0.54404(7) 0.0270(3) Uani d . 1
C C1 0.73582(14) -0.22881(12) 0.58642(8) 0.0233(3) Uani d . 1
C C2 0.86395(14) -0.23980(13) 0.65290(8) 0.0251(3) Uani d . 1
C C3 0.88635(15) -0.35761(13) 0.70148(9) 0.0300(3) Uani d . 1
H H3 0.9725 -0.3655 0.7462 0.036 Uiso calc R 1
C C4 0.78415(16) -0.46272(13) 0.68494(9) 0.0322(3) Uani d . 1
H H4 0.801 -0.5427 0.7183 0.039 Uiso calc R 1
C C5 0.65646(16) -0.45341(13) 0.62004(9) 0.0310(3) Uani d . 1
H H5 0.5861 -0.5261 0.6093 0.037 Uiso calc R 1
C C6 0.63358(15) -0.33729(12) 0.57154(8) 0.0272(3) Uani d . 1
H H6 0.5468 -0.3307 0.5272 0.033 Uiso calc R 1
C C7 0.70922(14) -0.10920(12) 0.53335(8) 0.0250(3) Uani d . 1
H H7 0.6211 -0.1047 0.4897 0.03 Uiso calc R 1
C C8 0.77850(14) 0.10553(12) 0.48957(8) 0.0257(3) Uani d . 1
C C9 0.84691(16) 0.22489(14) 0.52279(8) 0.0322(3) Uani d . 1
H H9 0.9039 0.2264 0.58 0.039 Uiso calc R 1
C C10 0.83234(16) 0.34013(13) 0.47339(8) 0.0302(3) Uani d . 1
H H10 0.8783 0.4205 0.4974 0.036 Uiso calc R 1
C C11 0.75108(14) 0.34116(12) 0.38847(8) 0.0242(3) Uani d . 1
C C12 0.68437(14) 0.22046(12) 0.35694(8) 0.0233(3) Uani d . 1
C C13 0.69678(14) 0.10337(12) 0.40544(8) 0.0250(3) Uani d . 1
H H13 0.6503 0.023 0.3817 0.03 Uiso calc R 1
C C14 0.73364(14) 0.45777(12) 0.33190(8) 0.0250(3) Uani d . 1
C C15 0.65366(14) 0.44444(13) 0.25094(8) 0.0282(3) Uani d . 1
H H15 0.6425 0.5206 0.2136 0.034 Uiso calc R 1
C C16 0.58430(15) 0.32011(13) 0.21838(8) 0.0293(3) Uani d . 1
C C17 0.80358(16) 0.58880(13) 0.36292(9) 0.0323(3) Uani d . 1
H H17A 0.9165 0.5835 0.3664 0.048 Uiso calc R 1
H H17B 0.7758 0.6093 0.4211 0.048 Uiso calc R 1
H H17C 0.7644 0.6595 0.3216 0.048 Uiso calc R 1

loop_
_atom_site_aniso_label
_atom_site_aniso_U_11
_atom_site_aniso_U_22
_atom_site_aniso_U_33
_atom_site_aniso_U_12
_atom_site_aniso_U_13
_atom_site_aniso_U_23
O1 0.0291(5) 0.0327(5) 0.0317(5) -0.0064(4) -0.0055(4) 0.0040(4)
O2 0.0346(5) 0.0253(5) 0.0230(5) -0.0008(4) -0.0057(4) 0.0015(4)
O3 0.0530(7) 0.0380(6) 0.0300(5) -0.0041(5) -0.0139(5) 0.0056(4)
N1 0.0311(6) 0.0259(6) 0.0232(5) -0.0020(4) 0.0007(4) 0.0025(4)
C1 0.0247(6) 0.0245(6) 0.0213(6) 0.0005(5) 0.0049(5) -0.0011(5)
C2 0.0237(6) 0.0270(6) 0.0250(6) -0.0003(5) 0.0054(5) -0.0005(5)
C3 0.0284(7) 0.0330(7) 0.0282(7) 0.0048(5) 0.0023(5) 0.0050(5)
C4 0.0373(7) 0.0257(7) 0.0353(7) 0.0053(5) 0.0113(6) 0.0071(6)
C5 0.0325(7) 0.0255(6) 0.0365(8) -0.0033(5) 0.0102(6) -0.0015(6)
C6 0.0262(6) 0.0291(7) 0.0262(6) -0.0014(5) 0.0032(5) -0.0030(5)
C7 0.0264(6) 0.0276(6) 0.0204(6) 0.0003(5) 0.0005(5) 0.0002(5)
C8 0.0269(6) 0.0262(6) 0.0236(6) -0.0010(5) 0.0024(5) 0.0029(5)
C9 0.0387(8) 0.0331(7) 0.0227(6) -0.0088(6) -0.0037(5) 0.0011(5)
C10 0.0362(7) 0.0270(7) 0.0265(7) -0.0085(5) 0.0006(5) -0.0019(5)
C11 0.0249(6) 0.0245(6) 0.0239(6) -0.0007(5) 0.0054(5) -0.0004(5)
C12 0.0234(6) 0.0263(6) 0.0197(6) 0.0012(5) 0.0011(5) -0.0005(5)
C13 0.0275(6) 0.0224(6) 0.0245(6) -0.0014(5) 0.0017(5) -0.0012(5)
C14 0.0241(6) 0.0243(6) 0.0278(7) 0.0018(5) 0.0079(5) 0.0015(5)
C15 0.0294(7) 0.0259(6) 0.0293(7) 0.0017(5) 0.0038(5) 0.0054(5)
C16 0.0313(7) 0.0290(7) 0.0262(7) 0.0024(5) -0.0004(5) 0.0048(5)
C17 0.0408(8) 0.0252(7) 0.0314(7) -0.0030(6) 0.0068(6) 0.0013(5)

loop_
_atom_type_symbol
_atom_type_description
_atom_type_scat_dispersion_real
_atom_type_scat_dispersion_imag
_atom_type_scat_source
C C 0.0033 0.0016 'International Tables Vol C Tables 4.2.6.8 and 6.1.1.4'
H H 0 0 'International Tables Vol C Tables 4.2.6.8 and 6.1.1.4'
N N 0.0061 0.0033 'International Tables Vol C Tables 4.2.6.8 and 6.1.1.4'
O O 0.0106 0.006 'International Tables Vol C Tables 4.2.6.8 and 6.1.1.4'

loop_
_geom_angle_atom_site_label_1
_geom_angle_atom_site_label_2
_geom_angle_atom_site_label_3
_geom_angle
C2 O1 H1 107.5(12)
C12 O2 C16 121.47(10)
C7 N1 C8 120.88(10)
C6 C1 C2 118.73(11)
C6 C1 C7 119.76(11)
C2 C1 C7 121.51(11)
O1 C2 C3 118.73(11)
O1 C2 C1 121.71(11)
C3 C2 C1 119.55(11)
C4 C3 C2 120.31(12)
C4 C3 H3 119.8
C2 C3 H3 119.8
C3 C4 C5 120.97(12)
C3 C4 H4 119.5
C5 C4 H4 119.5
C6 C5 C4 119.10(12)
C6 C5 H5 120.4
C4 C5 H5 120.4
C5 C6 C1 121.34(12)
C5 C6 H6 119.3
C1 C6 H6 119.3
N1 C7 C1 121.41(11)
N1 C7 H7 119.3
C1 C7 H7 119.3
C13 C8 C9 119.50(11)
C13 C8 N1 123.69(11)
C9 C8 N1 116.77(11)
C10 C9 C8 120.59(12)
C10 C9 H9 119.7
C8 C9 H9 119.7
C9 C10 C11 121.27(12)
C9 C10 H10 119.4
C11 C10 H10 119.4
C12 C11 C10 116.87(11)
C12 C11 C14 118.73(11)
C10 C11 C14 124.40(11)
O2 C12 C13 115.79(10)
O2 C12 C11 121.24(10)
C13 C12 C11 122.98(11)
C12 C13 C8 118.78(11)
C12 C13 H13 120.6
C8 C13 H13 120.6
C15 C14 C11 118.29(11)
C15 C14 C17 121.23(11)
C11 C14 C17 120.48(11)
C14 C15 C16 123.08(11)
C14 C15 H15 118.5
C16 C15 H15 118.5
O3 C16 O2 116.39(11)
O3 C16 C15 126.41(12)
O2 C16 C15 117.19(11)
C14 C17 H17A 109.5
C14 C17 H17B 109.5
H17A C17 H17B 109.5
C14 C17 H17C 109.5
H17A C17 H17C 109.5
H17B C17 H17C 109.5

loop_
_geom_bond_atom_site_label_1
_geom_bond_atom_site_label_2
_geom_bond_distance
O1 C2 1.3489(15)
O1 H1 0.92(2)
O2 C12 1.3784(14)
O2 C16 1.3804(15)
O3 C16 1.2119(15)
N1 C7 1.2882(16)
N1 C8 1.4152(15)
C1 C6 1.4024(17)
C1 C2 1.4124(17)
C1 C7 1.4483(17)
C2 C3 1.3940(18)
C3 C4 1.3785(19)
C3 H3 0.95
C4 C5 1.394(2)
C4 H4 0.95
C5 C6 1.3793(18)
C5 H5 0.95
C6 H6 0.95
C7 H7 0.95
C8 C13 1.3902(17)
C8 C9 1.3987(18)
C9 C10 1.3761(18)
C9 H9 0.95
C10 C11 1.3990(18)
C10 H10 0.95
C11 C12 1.3969(17)
C11 C14 1.4500(17)
C12 C13 1.3841(17)
C13 H13 0.95
C14 C15 1.3488(18)
C14 C17 1.4947(17)
C15 C16 1.4413(18)
C15 H15 0.95
C17 H17A 0.98
C17 H17B 0.98
C17 H17C 0.98

loop_
_geom_torsion_atom_site_label_1
_geom_torsion_atom_site_label_2
_geom_torsion_atom_site_label_3
_geom_torsion_atom_site_label_4
_geom_torsion
C6 C1 C2 O1 -179.16(11)
C7 C1 C2 O1 1.41(18)
C6 C1 C2 C3 0.41(17)
C7 C1 C2 C3 -179.01(11)
O1 C2 C3 C4 179.50(12)
C1 C2 C3 C4 -0.09(19)
C2 C3 C4 C5 -0.4(2)
C3 C4 C5 C6 0.5(2)
C4 C5 C6 C1 -0.14(19)
C2 C1 C6 C5 -0.30(18)
C7 C1 C6 C5 179.13(11)
C8 N1 C7 C1 177.58(11)
C6 C1 C7 N1 -178.58(12)
C2 C1 C7 N1 0.84(18)
C7 N1 C8 C13 -24.41(19)
C7 N1 C8 C9 157.94(12)
C13 C8 C9 C10 0.8(2)
N1 C8 C9 C10 178.54(12)
C8 C9 C10 C11 -0.9(2)
C9 C10 C11 C12 0.73(19)
C9 C10 C11 C14 -178.64(12)
C16 O2 C12 C13 -178.79(11)
C16 O2 C12 C11 0.50(17)
C10 C11 C12 O2 -179.69(11)
C14 C11 C12 O2 -0.29(18)
C10 C11 C12 C13 -0.45(19)
C14 C11 C12 C13 178.95(11)
O2 C12 C13 C8 179.63(11)
C11 C12 C13 C8 0.35(19)
C9 C8 C13 C12 -0.51(19)
N1 C8 C13 C12 -178.09(11)
C12 C11 C14 C15 -0.11(17)
C10 C11 C14 C15 179.24(12)
C12 C11 C14 C17 -179.81(11)
C10 C11 C14 C17 -0.46(19)
C11 C14 C15 C16 0.33(19)
C17 C14 C15 C16 -179.98(12)
C12 O2 C16 O3 179.55(11)
C12 O2 C16 C15 -0.29(17)
C14 C15 C16 O3 -179.95(13)
C14 C15 C16 O2 -0.13(19)

loop_
_cod_related_entry_id
_cod_related_entry_database
_cod_related_entry_code
1 ChemSpider 30655056
